data_2216366
loop_
_publ_author_name
'G\"ul, Zarife Sibel'
'A\<gar, Ay\;sen Alaman'
'I\;s\?ik, \;Samil'

_publ_section_title
;
 (<i>E</i>)-4-Bromo-2-[(2-hydroxy-5-methylphenyl)iminomethyl]phenol
;
_journal_coeditor_code CI2507
_journal_issue 12
_journal_name_full 'Acta Crystallographica Section E'
_journal_page_first o4564
_journal_page_last o4564
_journal_paper_doi 10.1107/S1600536807055304
_journal_volume 63
_journal_year 2007
_chemical_formula_iupac 'C14 H12 Br N O2'
_chemical_formula_moiety 'C14 H12 Br N O2'
_chemical_formula_sum 'C14 H12 Br N O2'
_chemical_formula_weight 306.16
_chemical_name_systematic
;
(<i>E</i>)-4-Bromo-2-[(2-hydroxy-5-methylphenyl)iminomethyl]phenol
;
_space_group_IT_number 19
_symmetry_cell_setting orthorhombic
_symmetry_space_group_name_Hall 'P 2ac 2ab'
_symmetry_space_group_name_H-M 'P 21 21 21'
_atom_sites_solution_hydrogens geom
_atom_sites_solution_primary direct
_atom_sites_solution_secondary difmap
_audit_creation_method SHELXL-97
_cell_angle_alpha 90.00
_cell_angle_beta 90.00
_cell_angle_gamma 90.00
_cell_formula_units_Z 4
_cell_length_a 8.2763(8)
_cell_length_b 8.4451(9)
_cell_length_c 18.795(2)
_cell_measurement_reflns_used 5730
_cell_measurement_temperature 296
_cell_measurement_theta_max 29.51
_cell_measurement_theta_min 2.17
_cell_volume 1313.7(2)
_computing_cell_refinement 'X-AREA (Stoe & Cie, 2002)'
_computing_data_collection 'X-AREA (Stoe & Cie, 2002)'
_computing_data_reduction 'X-RED32 (Stoe & Cie, 2002)'
_computing_molecular_graphics 'ORTEP3 for Windows (Farrugia, 1997)'
_computing_publication_material 'WinGX (Farrugia, 1999)'
_computing_structure_refinement 'SHELXL97 (Sheldrick, 1997)'
_computing_structure_solution 'SHELXS97 (Sheldrick, 1997)'
_diffrn_ambient_temperature 296
_diffrn_detector_area_resol_mean 6.67
_diffrn_measured_fraction_theta_full 0.988
_diffrn_measured_fraction_theta_max 0.988
_diffrn_measurement_device_type 'Stoe IPDS II'
_diffrn_measurement_method 'rotation method'
_diffrn_radiation_monochromator graphite
_diffrn_radiation_source 'fine-focus sealed tube'
_diffrn_radiation_type MoK\a
_diffrn_radiation_wavelength 0.71073
_diffrn_reflns_av_R_equivalents 0.0731
_diffrn_reflns_av_sigmaI/netI 0.0845
_diffrn_reflns_limit_h_max 10
_diffrn_reflns_limit_h_min -10
_diffrn_reflns_limit_k_max 6
_diffrn_reflns_limit_k_min -10
_diffrn_reflns_limit_l_max 23
_diffrn_reflns_limit_l_min -23
_diffrn_reflns_number 6028
_diffrn_reflns_theta_full 26.00
_diffrn_reflns_theta_max 26.00
_diffrn_reflns_theta_min 2.17
_diffrn_standards_decay_% <2
_diffrn_standards_number 0
_exptl_absorpt_coefficient_mu 3.122
_exptl_absorpt_correction_T_max 0.6797
_exptl_absorpt_correction_T_min 0.2890
_exptl_absorpt_correction_type integration
_exptl_absorpt_process_details '(X-RED32; Stoe & Cie, 2002)'
_exptl_crystal_colour brown
_exptl_crystal_density_diffrn 1.548
_exptl_crystal_density_method 'not measured'
_exptl_crystal_description Prism
_exptl_crystal_F_000 616
_exptl_crystal_size_max 0.80
_exptl_crystal_size_mid 0.37
_exptl_crystal_size_min 0.13
_refine_diff_density_max 0.311
_refine_diff_density_min -0.298
_refine_ls_abs_structure_details 'Flack (1983); 1052 Friedel pairs'
_refine_ls_abs_structure_Flack -0.010(15)
_refine_ls_extinction_method none
_refine_ls_goodness_of_fit_ref 0.909
_refine_ls_hydrogen_treatment mixed
_refine_ls_matrix_type full
_refine_ls_number_parameters 167
_refine_ls_number_reflns 2549
_refine_ls_number_restraints 0
_refine_ls_restrained_S_all 0.909
_refine_ls_R_factor_all 0.0880
_refine_ls_R_factor_gt 0.0428
_refine_ls_shift/su_max 0.001
_refine_ls_shift/su_mean <0.001
_refine_ls_structure_factor_coef Fsqd
_refine_ls_weighting_details 'calc w=1/[\s^2^(Fo^2^)+(0.0287P)^2^] where P=(Fo^2^+2Fc^2^)/3'
_refine_ls_weighting_scheme calc
_refine_ls_wR_factor_gt 0.0734
_refine_ls_wR_factor_ref 0.0842
_reflns_number_gt 1541
_reflns_number_total 2549
_reflns_threshold_expression I>2\s(I)
_cod_data_source_file ci2507.cif
_cod_data_source_block I
_cod_depositor_comments
;
The following automatic conversions were performed:
'_symmetry_cell_setting' value 'Orthorhombic' changed to 'orthorhombic'
according to '/home/saulius/struct/CIF-dictionaries/cif_core.dic'
dictionary named 'cif_core.dic' version 2.4.1 from 2010-06-29.

Automatic conversion script
Id: cif_fix_enum 1527 2010-12-29 10:47:43Z saulius 

The following automatic conversions were performed:

'_symmetry_cell_setting' value 'Orthorhombic' changed to
'orthorhombic' according to
/home/saulius/struct/CIF-dictionaries/cif_core.dic dictionary named
'cif_core.dic' version 2.4.1 from 2010-06-29.

Automatic conversion script
Id: cif_fix_values 1715 2011-07-08 13:25:40Z adriana 
;
_cod_original_sg_symbol_Hall 'P2ac 2ab'
_cod_database_code 2216366
_cod_database_fobs_code 2216366

loop_
_symmetry_equiv_pos_as_xyz
'x, y, z'
'-x+1/2, -y, z+1/2'
'x+1/2, -y+1/2, -z'
'-x, y+1/2, -z+1/2'

loop_
_atom_site_type_symbol
_atom_site_label
_atom_site_fract_x
_atom_site_fract_y
_atom_site_fract_z
_atom_site_U_iso_or_equiv
_atom_site_adp_type
_atom_site_calc_flag
_atom_site_refinement_flags
_atom_site_occupancy
C C1 0.5123(5) 0.4814(6) 0.6768(3) 0.0472(11) Uani d . 1
C C2 0.4416(5) 0.6051(8) 0.6358(2) 0.0529(15) Uani d . 1
C C3 0.2843(5) 0.6545(7) 0.6554(3) 0.0558(15) Uani d . 1
H H3 0.2355 0.7366 0.6304 0.067 Uiso calc R 1
C C4 0.2033(6) 0.5854(7) 0.7097(3) 0.0551(16) Uani d . 1
H H4 0.0991 0.6185 0.7207 0.066 Uiso calc R 1
C C5 0.2749(6) 0.4652(7) 0.7491(2) 0.0509(14) Uani d . 1
C C6 0.4245(6) 0.4155(7) 0.7336(2) 0.0558(16) Uani d . 1
H H6 0.4712 0.3359 0.7609 0.067 Uiso calc R 1
C C7 0.6666(6) 0.4226(6) 0.6601(2) 0.0526(13) Uani d . 1
H H7 0.7082 0.3397 0.6870 0.063 Uiso calc R 1
C C8 0.9084(5) 0.4353(7) 0.5857(2) 0.0450(13) Uani d . 1
C C9 0.9898(6) 0.3034(7) 0.6103(2) 0.0498(13) Uani d . 1
H H9 0.9424 0.2399 0.6449 0.060 Uiso calc R 1
C C10 1.1407(7) 0.2646(7) 0.5841(3) 0.0591(14) Uani d . 1
C C11 1.2065(6) 0.3619(10) 0.5315(3) 0.0684(17) Uani d . 1
H H11 1.3066 0.3364 0.5121 0.082 Uiso calc R 1
C C12 1.1267(6) 0.4950(8) 0.5073(2) 0.0607(15) Uani d . 1
H H12 1.1738 0.5589 0.4727 0.073 Uiso calc R 1
C C13 0.9777(6) 0.5331(7) 0.5346(2) 0.0497(13) Uani d . 1
C C14 1.2316(7) 0.1219(9) 0.6121(3) 0.086(2) Uani d . 1
H H14A 1.2118 0.1107 0.6622 0.129 Uiso calc R 1
H H14B 1.3453 0.1361 0.6041 0.129 Uiso calc R 1
H H14C 1.1954 0.0285 0.5878 0.129 Uiso calc R 1
N N1 0.7527(5) 0.4790(6) 0.6088(2) 0.0493(12) Uani d . 1
H H1 0.703(6) 0.544(7) 0.585(2) 0.059 Uiso d . 1
O O1 0.5191(4) 0.6667(5) 0.58287(17) 0.0631(12) Uani d . 1
O O2 0.8903(4) 0.6614(5) 0.51439(17) 0.0657(11) Uani d . 1
H H2 0.9404 0.7111 0.4841 0.098 Uiso calc R 1
Br Br1 0.15523(6) 0.36922(9) 0.82415(3) 0.0725(2) Uani d . 1

loop_
_atom_site_aniso_label
_atom_site_aniso_U_11
_atom_site_aniso_U_22
_atom_site_aniso_U_33
_atom_site_aniso_U_12
_atom_site_aniso_U_13
_atom_site_aniso_U_23
C1 0.045(2) 0.043(3) 0.053(2) 0.004(2) 0.001(3) 0.009(3)
C2 0.058(3) 0.049(5) 0.052(3) -0.008(3) -0.014(2) 0.001(3)
C3 0.059(3) 0.036(4) 0.072(3) 0.009(3) -0.016(2) 0.003(3)
C4 0.047(3) 0.057(5) 0.061(3) 0.005(3) -0.004(2) -0.008(3)
C5 0.054(3) 0.048(4) 0.051(3) 0.002(3) -0.001(2) 0.001(3)
C6 0.054(3) 0.053(5) 0.060(3) 0.005(3) 0.000(2) 0.014(3)
C7 0.059(3) 0.051(3) 0.047(3) 0.000(3) -0.001(2) 0.020(2)
C8 0.050(3) 0.042(4) 0.043(2) -0.004(2) -0.002(2) 0.006(2)
C9 0.058(3) 0.044(4) 0.048(3) -0.003(3) 0.009(2) 0.008(2)
C10 0.068(3) 0.040(4) 0.069(3) -0.003(3) 0.009(3) -0.006(3)
C11 0.071(3) 0.067(5) 0.067(3) 0.000(4) 0.028(3) -0.019(4)
C12 0.075(4) 0.055(4) 0.052(3) -0.014(3) 0.010(3) 0.004(3)
C13 0.059(3) 0.039(4) 0.051(3) -0.006(3) -0.001(2) 0.004(3)
C14 0.085(4) 0.056(5) 0.117(5) 0.022(4) 0.025(3) 0.016(5)
N1 0.047(2) 0.046(3) 0.054(3) 0.004(2) -0.0036(19) 0.013(2)
O1 0.064(2) 0.056(3) 0.069(2) 0.003(2) -0.0036(17) 0.031(2)
O2 0.073(2) 0.058(3) 0.0655(19) 0.003(2) 0.0138(17) 0.030(2)
Br1 0.0639(3) 0.0783(5) 0.0753(3) -0.0022(4) 0.0147(3) 0.0103(4)

loop_
_atom_type_symbol
_atom_type_description
_atom_type_scat_dispersion_real
_atom_type_scat_dispersion_imag
_atom_type_scat_source
C C 0.0033 0.0016 'International Tables Vol C Tables 4.2.6.8 and 6.1.1.4'
H H 0.0000 0.0000 'International Tables Vol C Tables 4.2.6.8 and 6.1.1.4'
N N 0.0061 0.0033 'International Tables Vol C Tables 4.2.6.8 and 6.1.1.4'
O O 0.0106 0.0060 'International Tables Vol C Tables 4.2.6.8 and 6.1.1.4'
Br Br -0.2901 2.4595 'International Tables Vol C Tables 4.2.6.8 and 6.1.1.4'

loop_
_geom_angle_atom_site_label_1
_geom_angle_atom_site_label_2
_geom_angle_atom_site_label_3
_geom_angle
C6 C1 C7 119.9(5)
C6 C1 C2 119.3(4)
C7 C1 C2 120.8(4)
O1 C2 C3 122.5(5)
O1 C2 C1 120.5(4)
C3 C2 C1 117.0(5)
C4 C3 C2 121.6(5)
C4 C3 H3 119.2
C2 C3 H3 119.2
C3 C4 C5 120.4(5)
C3 C4 H4 119.8
C5 C4 H4 119.8
C6 C5 C4 120.5(5)
C6 C5 Br1 120.5(4)
C4 C5 Br1 118.9(4)
C5 C6 C1 121.2(5)
C5 C6 H6 119.4
C1 C6 H6 119.4
N1 C7 C1 122.6(5)
N1 C7 H7 118.7
C1 C7 H7 118.7
C9 C8 C13 120.6(5)
C9 C8 N1 123.6(5)
C13 C8 N1 115.8(5)
C8 C9 C10 120.9(5)
C8 C9 H9 119.6
C10 C9 H9 119.6
C9 C10 C11 117.7(5)
C9 C10 C14 121.0(5)
C11 C10 C14 121.4(5)
C12 C11 C10 121.7(5)
C12 C11 H11 119.1
C10 C11 H11 119.1
C13 C12 C11 119.8(5)
C13 C12 H12 120.1
C11 C12 H12 120.1
O2 C13 C12 124.1(5)
O2 C13 C8 116.6(4)
C12 C13 C8 119.3(5)
C10 C14 H14A 109.5
C10 C14 H14B 109.5
H14A C14 H14B 109.5
C10 C14 H14C 109.5
H14A C14 H14C 109.5
H14B C14 H14C 109.5
C7 N1 C8 129.7(5)
C7 N1 H1 112(3)
C8 N1 H1 118(3)
C13 O2 H2 109.5

loop_
_geom_bond_atom_site_label_1
_geom_bond_atom_site_label_2
_geom_bond_distance
C1 C6 1.406(6)
C1 C7 1.406(6)
C1 C2 1.424(7)
C2 O1 1.293(6)
C2 C3 1.415(7)
C3 C4 1.354(7)
C3 H3 0.93
C4 C5 1.389(7)
C4 H4 0.93
C5 C6 1.340(6)
C5 Br1 1.905(5)
C6 H6 0.93
C7 N1 1.289(6)
C7 H7 0.93
C8 C9 1.381(7)
C8 C13 1.390(7)
C8 N1 1.409(6)
C9 C10 1.382(7)
C9 H9 0.93
C10 C11 1.397(8)
C10 C14 1.515(8)
C11 C12 1.380(9)
C11 H11 0.93
C12 C13 1.373(7)
C12 H12 0.93
C13 O2 1.357(6)
C14 H14A 0.96
C14 H14B 0.96
C14 H14C 0.96
N1 H1 0.82(5)
O2 H2 0.82

loop_
_geom_hbond_atom_site_label_D
_geom_hbond_atom_site_label_H
_geom_hbond_atom_site_label_A
_geom_hbond_site_symmetry_A
_geom_hbond_distance_DH
_geom_hbond_distance_HA
_geom_hbond_distance_DA
_geom_hbond_angle_DHA
O2 H2 O1 3_566 0.82 1.75 2.566(5) 171
N1 H1 O1 . 0.82(5) 1.84(5) 2.547(6) 144(5)

loop_
_geom_torsion_atom_site_label_1
_geom_torsion_atom_site_label_2
_geom_torsion_atom_site_label_3
_geom_torsion_atom_site_label_4
_geom_torsion
C6 C1 C2 O1 -179.4(5)
C7 C1 C2 O1 -0.7(8)
C6 C1 C2 C3 0.0(8)
C7 C1 C2 C3 178.6(5)
O1 C2 C3 C4 178.0(5)
C1 C2 C3 C4 -1.3(8)
C2 C3 C4 C5 1.5(8)
C3 C4 C5 C6 -0.4(8)
C3 C4 C5 Br1 -179.2(4)
C4 C5 C6 C1 -0.9(8)
Br1 C5 C6 C1 177.8(4)
C7 C1 C6 C5 -177.5(5)
C2 C1 C6 C5 1.1(8)
C6 C1 C7 N1 -179.6(5)
C2 C1 C7 N1 1.7(8)
C13 C8 C9 C10 -0.8(7)
N1 C8 C9 C10 178.3(5)
C8 C9 C10 C11 -0.9(8)
C8 C9 C10 C14 178.7(5)
C9 C10 C11 C12 1.8(9)
C14 C10 C11 C12 -177.8(6)
C10 C11 C12 C13 -1.0(9)
C11 C12 C13 O2 179.8(5)
C11 C12 C13 C8 -0.7(8)
C9 C8 C13 O2 -178.9(4)
N1 C8 C13 O2 1.9(6)
C9 C8 C13 C12 1.6(7)
N1 C8 C13 C12 -177.6(5)
C1 C7 N1 C8 179.4(5)
C9 C8 N1 C7 9.0(8)
C13 C8 N1 C7 -171.8(5)

loop_
_cod_related_entry_id
_cod_related_entry_database
_cod_related_entry_code
1 ChemSpider 30655377
